data_2001603
loop_
_publ_author_name
'Molins, E.'
'Veciana, J.'
'Miravitlles, C.'

_publ_section_title
;
 Structure of
 2-selenoxoperhydro-2<i>H</i>-thieno[3,4-<i>d</i>][1,3]dithiole
 5,5-dioxide
;
_journal_issue 6
_journal_name_full 'Acta Crystallographica Section C'
_journal_page_first 1129
_journal_page_last 1130
_journal_paper_doi 10.1107/S0108270193001799
_journal_volume 49
_journal_year 1993
_chemical_formula_sum 'C5 H6 O2 S3 Se'
_chemical_formula_weight 273
_symmetry_cell_setting monoclinic
_symmetry_space_group_name_Hall '-P 2yab'
_symmetry_space_group_name_H-M 'P 1 21/a 1'
_cell_angle_alpha 90
_cell_angle_beta 100.6(2)
_cell_angle_gamma 90
_cell_formula_units_Z 4
_cell_length_a 10.599(2)
_cell_length_b 6.8610(10)
_cell_length_c 11.889(4)
_cell_volume 849.8(7)
_diffrn_radiation_type Mo
_diffrn_radiation_wavelength 0.71069
_exptl_absorpt_coefficient_mu 5.0
_exptl_crystal_density_diffrn 2.14
_exptl_crystal_F_000 536
_cod_data_source_file na1018.cif
_cod_data_source_block na1018_structure_1_of_1
_cod_original_cell_volume 849.8
_cod_database_code 2001603

loop_
_atom_site_label
_atom_site_fract_x
_atom_site_fract_y
_atom_site_fract_z
Se .53910(10) .23460(10) .09510(10)
S1 .7691(2) -.0332(4) .0851(2)
S3 .7008(2) .0402(4) .3083(2)
S6 .8211(2) -.4307(3) .3614(2)
O1 .9056(7) -.5936(9) .3916(6)
O2 .6961(7) -.4376(11) .3917(6)
C2 .6694(8) .0827(13) .1621(9)
C4 .8617(8) -.0626(13) .3131(8)
C5 .8988(8) -.2068(12) .4110(8)
C7 .8021(9) -.3791(13) .2094(8)
C8 .8592(7) -.1756(13) .2037(7)
H4 .9296(8) .0563(13) .3244(8)
H8 .9563(7) -.1977(13) .1905(7)
H51 1.0016(8) -.2261(12) .4301(8)
H52 .8657(8) -.1563(12) .4866(8)
H71 .7019(9) -.3804(13) .1696(8)
H72 .8537(9) -.4845(13) .1677(8)

loop_
_geom_angle_atom_site_label_1
_geom_angle_atom_site_label_2
_geom_angle_atom_site_label_3
_geom_angle
C2 S3 C4 95.8(4)
C8 S1 C2 97.0(4)
O2 S6 O1 118.2(4)
C5 S6 O1 111.0(4)
C5 S6 O2 109.6(4)
C7 S6 O1 110.5(4)
C7 S6 O2 108.5(5)
C7 S6 C5 96.9(4)
C4 C5 S6 105.5(6)
C5 C4 S3 112.4(6)
C8 C4 S3 107.6(6)
C8 C4 C5 106.6(7)
S3 C2 Se 122.2(6)
S1 C2 Se 122.1(6)
S1 C2 S3 115.7(5)
C4 C8 S1 108.2(6)
C7 C8 S1 111.5(6)
C7 C8 C4 112.0(7)
C8 C7 S6 104.5(6)

loop_
_geom_bond_atom_site_label_1
_geom_bond_atom_site_label_2
_geom_bond_distance
C2 Se 1.795(9)
C4 S3 1.836(9)
C2 S3 1.733(10)
C2 S1 1.716(10)
C8 S1 1.833(8)
O1 S6 1.436(7)
O2 S6 1.437(7)
C5 S6 1.790(9)
C7 S6 1.816(9)
C4 C5 1.523(13)
C8 C4 1.511(12)
C7 C8 1.528(12)
